data_4313239
loop_
_publ_author_name
'Shahrad Amerioun'
'Sergei I. Simak'
'Ulrich H\"aussermann'

_publ_section_title
;
 Laves-Phase Structural Changes in the System CaAl2-xMgx
;
_journal_name_full 'Inorganic Chemistry'
_journal_page_first 1467
_journal_page_last 1474
_journal_paper_doi 10.1021/ic020596m
_journal_volume 42
_journal_year 2003
_chemical_formula_sum 'Al0.44 Ca Mg1.56'
_chemical_formula_weight 89.7
_space_group_IT_number 194
_symmetry_cell_setting hexagonal
_symmetry_space_group_name_Hall '-P 6c 2c'
_symmetry_space_group_name_H-M 'P 63/m m c'
_atom_sites_solution_hydrogens geom
_atom_sites_solution_primary direct
_atom_sites_solution_secondary difmap
_audit_creation_method SHELXL-97
_cell_angle_alpha 90.00
_cell_angle_beta 90.00
_cell_angle_gamma 120.00
_cell_formula_units_Z 4
_cell_length_a 6.0755(4)
_cell_length_b 6.0755(4)
_cell_length_c 9.7708(7)
_cell_measurement_reflns_used 23
_cell_measurement_temperature 293(2)
_cell_measurement_theta_max 40.4
_cell_measurement_theta_min 12.4
_cell_volume 312.34(4)
_computing_cell_refinement 'PIRUM (Werner & Ericsson, 1993)'
_computing_data_collection 'EXPOSE in IPDS (Stoe & Cie, 1997)'
_computing_data_reduction 'X-RED  (Stoe & Cie, 1997)'
_computing_molecular_graphics 'Atoms (Dowty, 1997)'
_computing_structure_refinement 'SHELXL-97 (Sheldrick, 1997)'
_computing_structure_solution 'SHELXS-97 (Sheldrick, 1990)'
_diffrn_ambient_temperature 293(2)
_diffrn_detector_area_resol_mean 'area detector'
_diffrn_measured_fraction_theta_full 1.000
_diffrn_measured_fraction_theta_max 1.000
_diffrn_measurement_device_type 'Stoe IPDS (version 2.87)'
_diffrn_measurement_method 'f scan'
_diffrn_radiation_monochromator graphite
_diffrn_radiation_source 'fine-focus sealed tube'
_diffrn_radiation_type MoK\a
_diffrn_radiation_wavelength 0.71073
_diffrn_reflns_av_R_equivalents 0.0733
_diffrn_reflns_av_sigmaI/netI 0.0220
_diffrn_reflns_limit_h_max 7
_diffrn_reflns_limit_h_min -8
_diffrn_reflns_limit_k_max 7
_diffrn_reflns_limit_k_min -7
_diffrn_reflns_limit_l_max 12
_diffrn_reflns_limit_l_min -12
_diffrn_reflns_number 2750
_diffrn_reflns_theta_full 28.05
_diffrn_reflns_theta_max 28.05
_diffrn_reflns_theta_min 3.87
_diffrn_standards_number 6.0
_exptl_absorpt_coefficient_mu 3.173
_exptl_absorpt_correction_T_max 0.7724
_exptl_absorpt_correction_T_min 0.6948
_exptl_absorpt_correction_type numerical
_exptl_absorpt_process_details 'X-shape, (Stoe & Cie, 1997)'
_exptl_crystal_colour silver
_exptl_crystal_density_diffrn 2.872
_exptl_crystal_density_method 'not measured'
_exptl_crystal_description 'irregular shape'
_exptl_crystal_F_000 267
_exptl_crystal_size_max 0.02
_exptl_crystal_size_mid 0.02
_exptl_crystal_size_min 0.02
_refine_diff_density_max 0.671
_refine_diff_density_min -0.890
_refine_diff_density_rms 0.212
_refine_ls_extinction_method none
_refine_ls_goodness_of_fit_ref 6.642
_refine_ls_hydrogen_treatment mixed
_refine_ls_matrix_type full
_refine_ls_number_parameters 10
_refine_ls_number_reflns 171
_refine_ls_number_restraints 0
_refine_ls_restrained_S_all 6.642
_refine_ls_R_factor_all 0.0530
_refine_ls_R_factor_gt 0.0303
_refine_ls_shift/su_max 0.000
_refine_ls_shift/su_mean 0.000
_refine_ls_structure_factor_coef Fsqd
_refine_ls_weighting_details 'calc w=1/[\s^2^(Fo^2^)+(0.0000P)^2^+0.0000P] where P=(Fo^2^+2Fc^2^)/3'
_refine_ls_weighting_scheme calc
_refine_ls_wR_factor_gt 0.0478
_refine_ls_wR_factor_ref 0.1029
_reflns_number_gt 125
_reflns_number_total 171
_reflns_threshold_expression >2sigma(I)
_cod_data_source_file ic020596m_2.cif
_cod_data_source_block CaAl0.44Mg1.56
_cod_depositor_comments
;

2022-02-22
Z value fixed to be consistent with given formula
                 miguel

The following automatic conversions were performed:

data name '_atom_site_symetry_multiplicity' was replaced with
'_atom_site_symmetry_multiplicity' as specified in the replacement
file 'data/replacement-values/replacement_tags.lst'.

Automatic conversion script
Id: cif_correct_tags 9268 2022-04-12 08:56:07Z antanas 
;
_cod_original_formula_sum CaAl0.44Mg1.56
_cod_original_formula_units_Z 6
_cod_database_code 4313239

loop_
_symmetry_equiv_pos_as_xyz
'x, y, z'
'-y, x-y, z'
'-x+y, -x, z'
'-x, -y, z+1/2'
'y, -x+y, z+1/2'
'x-y, x, z+1/2'
'y, x, -z'
'x-y, -y, -z'
'-x, -x+y, -z'
'-y, -x, -z+1/2'
'-x+y, y, -z+1/2'
'x, x-y, -z+1/2'
'-x, -y, -z'
'y, -x+y, -z'
'x-y, x, -z'
'x, y, -z-1/2'
'-y, x-y, -z-1/2'
'-x+y, -x, -z-1/2'
'-y, -x, z'
'-x+y, y, z'
'x, x-y, z'
'y, x, z-1/2'
'x-y, -y, z-1/2'
'-x, -x+y, z-1/2'

loop_
_atom_site_label
_atom_site_type_symbol
_atom_site_fract_x
_atom_site_fract_y
_atom_site_fract_z
_atom_site_U_iso_or_equiv
_atom_site_adp_type
_atom_site_occupancy
_atom_site_symmetry_multiplicity
_atom_site_calc_flag
_atom_site_refinement_flags
_atom_site_disorder_assembly
_atom_site_disorder_group
Ca1 Ca 0.3333 0.6667 0.0618(2) 0.0181(6) Uani 1 6 d S . .
Mg1 Mg 0.0000 0.0000 0.0000 0.0152(12) Uani 1 12 d S . .
AL Mg 0.8312(4) 0.6623(7) 0.2500 0.0154(8) Uani 1 4 d S . .

loop_
_atom_site_aniso_label
_atom_site_aniso_U_11
_atom_site_aniso_U_22
_atom_site_aniso_U_33
_atom_site_aniso_U_23
_atom_site_aniso_U_13
_atom_site_aniso_U_12
Ca1 0.0182(8) 0.0182(8) 0.0179(11) 0.000 0.000 0.0091(4)
Mg1 0.0178(17) 0.0178(17) 0.010(3) 0.000 0.000 0.0089(9)
AL 0.0181(13) 0.0127(15) 0.0136(12) 0.000 0.000 0.0064(7)

loop_
_atom_type_symbol
_atom_type_description
_atom_type_scat_dispersion_real
_atom_type_scat_dispersion_imag
_atom_type_scat_source
Ca Ca 0.2262 0.3064 'International Tables Vol C Tables 4.2.6.8 and 6.1.1.4'
Mg Mg 0.0486 0.0363 'International Tables Vol C Tables 4.2.6.8 and 6.1.1.4'
Al Al 0.0645 0.0514 'International Tables Vol C Tables 4.2.6.8 and 6.1.1.4'

loop_
_geom_angle_atom_site_label_1
_geom_angle_atom_site_label_2
_geom_angle_atom_site_label_3
_geom_angle
_geom_angle_site_symmetry_1
_geom_angle_site_symmetry_3
_geom_angle_publ_flag
AL Ca1 AL 50.66(10) 13_665 15 ?
AL Ca1 AL 50.66(10) 13_665 14_565 ?
AL Ca1 AL 50.66(10) 15 14_565 ?
AL Ca1 AL 144.87(4) 13_665 3_675 ?
AL Ca1 AL 116.56(3) 15 3_675 ?
AL Ca1 AL 94.92(7) 14_565 3_675 ?
AL Ca1 AL 144.87(4) 13_665 2_665 ?
AL Ca1 AL 94.92(7) 15 2_665 ?
AL Ca1 AL 116.56(3) 14_565 2_665 ?
AL Ca1 AL 49.94(12) 3_675 2_665 ?
AL Ca1 AL 116.56(3) 13_665 1_455 ?
AL Ca1 AL 94.92(7) 15 1_455 ?
AL Ca1 AL 144.87(4) 14_565 1_455 ?
AL Ca1 AL 95.61(4) 3_675 1_455 ?
AL Ca1 AL 51.35(12) 2_665 1_455 ?
AL Ca1 AL 94.92(7) 13_665 3_565 ?
AL Ca1 AL 116.56(3) 15 3_565 ?
AL Ca1 AL 144.87(4) 14_565 3_565 ?
AL Ca1 AL 117.62(6) 3_675 3_565 ?
AL Ca1 AL 95.61(4) 2_665 3_565 ?
AL Ca1 AL 49.94(12) 1_455 3_565 ?
AL Ca1 AL 116.56(3) 13_665 . ?
AL Ca1 AL 144.87(4) 15 . ?
AL Ca1 AL 94.92(7) 14_565 . ?
AL Ca1 AL 51.35(12) 3_675 . ?
AL Ca1 AL 95.61(4) 2_665 . ?
AL Ca1 AL 117.62(6) 1_455 . ?
AL Ca1 AL 95.61(4) 3_565 . ?
AL Ca1 AL 94.92(7) 13_665 2_655 ?
AL Ca1 AL 144.87(4) 15 2_655 ?
AL Ca1 AL 116.56(3) 14_565 2_655 ?
AL Ca1 AL 95.61(4) 3_675 2_655 ?
AL Ca1 AL 117.62(6) 2_665 2_655 ?
AL Ca1 AL 95.61(4) 1_455 2_655 ?
AL Ca1 AL 51.35(12) 3_565 2_655 ?
AL Ca1 AL 49.94(12) . 2_655 ?
AL Ca1 Mg1 95.50(5) 13_665 1_565 ?
AL Ca1 Mg1 50.63(6) 15 1_565 ?
AL Ca1 Mg1 95.50(5) 14_565 1_565 ?
AL Ca1 Mg1 94.68(6) 3_675 1_565 ?
AL Ca1 Mg1 50.28(4) 2_665 1_565 ?
AL Ca1 Mg1 50.28(4) 1_455 1_565 ?
AL Ca1 Mg1 94.68(6) 3_565 1_565 ?
AL Ca1 Mg1 145.20(7) . 1_565 ?
AL Ca1 Mg1 145.20(7) 2_655 1_565 ?
AL Ca1 Mg1 50.63(6) 13_665 . ?
AL Ca1 Mg1 95.50(5) 15 . ?
AL Ca1 Mg1 95.50(5) 14_565 . ?
AL Ca1 Mg1 145.20(7) 3_675 . ?
AL Ca1 Mg1 145.20(7) 2_665 . ?
AL Ca1 Mg1 94.68(7) 1_455 . ?
AL Ca1 Mg1 50.28(4) 3_565 . ?
AL Ca1 Mg1 94.68(6) . . ?
AL Ca1 Mg1 50.28(4) 2_655 . ?
Mg1 Ca1 Mg1 117.18(2) 1_565 . ?
AL Ca1 Mg1 95.50(5) 13_665 1_665 ?
AL Ca1 Mg1 95.50(5) 15 1_665 ?
AL Ca1 Mg1 50.63(6) 14_565 1_665 ?
AL Ca1 Mg1 50.28(4) 3_675 1_665 ?
AL Ca1 Mg1 94.68(7) 2_665 1_665 ?
AL Ca1 Mg1 145.20(7) 1_455 1_665 ?
AL Ca1 Mg1 145.20(7) 3_565 1_665 ?
AL Ca1 Mg1 50.28(4) . 1_665 ?
AL Ca1 Mg1 94.68(6) 2_655 1_665 ?
Mg1 Ca1 Mg1 117.18(2) 1_565 1_665 ?
Mg1 Ca1 Mg1 117.18(2) . 1_665 ?
AL Mg1 AL 180.00(15) 14_455 2_655 ?
AL Mg1 AL 61.25(10) 14_455 15_545 ?
AL Mg1 AL 118.75(10) 2_655 15_545 ?
AL Mg1 AL 118.75(10) 14_455 3_565 ?
AL Mg1 AL 61.25(10) 2_655 3_565 ?
AL Mg1 AL 180.00(7) 15_545 3_565 ?
AL Mg1 AL 61.25(10) 14_455 13_665 ?
AL Mg1 AL 118.75(10) 2_655 13_665 ?
AL Mg1 AL 61.25(10) 15_545 13_665 ?
AL Mg1 AL 118.75(10) 3_565 13_665 ?
AL Mg1 AL 118.75(10) 14_455 1_445 ?
AL Mg1 AL 61.25(10) 2_655 1_445 ?
AL Mg1 AL 118.75(10) 15_545 1_445 ?
AL Mg1 AL 61.25(10) 3_565 1_445 ?
AL Mg1 AL 180.00(15) 13_665 1_445 ?
AL Mg1 Ca1 115.28(4) 14_455 1_545 ?
AL Mg1 Ca1 64.72(4) 2_655 1_545 ?
AL Mg1 Ca1 63.74(7) 15_545 1_545 ?
AL Mg1 Ca1 116.26(7) 3_565 1_545 ?
AL Mg1 Ca1 115.28(4) 13_665 1_545 ?
AL Mg1 Ca1 64.72(4) 1_445 1_545 ?
AL Mg1 Ca1 64.72(4) 14_455 13_565 ?
AL Mg1 Ca1 115.28(4) 2_655 13_565 ?
AL Mg1 Ca1 116.26(7) 15_545 13_565 ?
AL Mg1 Ca1 63.74(7) 3_565 13_565 ?
AL Mg1 Ca1 64.72(4) 13_665 13_565 ?
AL Mg1 Ca1 115.28(4) 1_445 13_565 ?
Ca1 Mg1 Ca1 180.0 1_545 13_565 ?
AL Mg1 Ca1 64.72(4) 14_455 13 ?
AL Mg1 Ca1 115.28(4) 2_655 13 ?
AL Mg1 Ca1 64.72(4) 15_545 13 ?
AL Mg1 Ca1 115.28(4) 3_565 13 ?
AL Mg1 Ca1 116.26(7) 13_665 13 ?
AL Mg1 Ca1 63.74(7) 1_445 13 ?
Ca1 Mg1 Ca1 62.82(2) 1_545 13 ?
Ca1 Mg1 Ca1 117.18(2) 13_565 13 ?
AL Mg1 Ca1 115.28(4) 14_455 . ?
AL Mg1 Ca1 64.72(4) 2_655 . ?
AL Mg1 Ca1 115.28(4) 15_545 . ?
AL Mg1 Ca1 64.72(4) 3_565 . ?
AL Mg1 Ca1 63.74(7) 13_665 . ?
AL Mg1 Ca1 116.26(7) 1_445 . ?
Ca1 Mg1 Ca1 117.18(2) 1_545 . ?
Ca1 Mg1 Ca1 62.82(2) 13_565 . ?
Ca1 Mg1 Ca1 180.00(7) 13 . ?
AL Mg1 Ca1 116.26(7) 14_455 13_665 ?
AL Mg1 Ca1 63.74(7) 2_655 13_665 ?
AL Mg1 Ca1 64.72(4) 15_545 13_665 ?
AL Mg1 Ca1 115.28(4) 3_565 13_665 ?
AL Mg1 Ca1 64.72(4) 13_665 13_665 ?
AL Mg1 Ca1 115.28(4) 1_445 13_665 ?
Ca1 Mg1 Ca1 62.82(2) 1_545 13_665 ?
Ca1 Mg1 Ca1 117.18(2) 13_565 13_665 ?
Ca1 Mg1 Ca1 117.18(2) 13 13_665 ?
Ca1 Mg1 Ca1 62.82(2) . 13_665 ?
AL Mg1 Ca1 63.74(7) 14_455 1_445 ?
AL Mg1 Ca1 116.26(7) 2_655 1_445 ?
AL Mg1 Ca1 115.28(4) 15_545 1_445 ?
AL Mg1 Ca1 64.72(4) 3_565 1_445 ?
AL Mg1 Ca1 115.28(4) 13_665 1_445 ?
AL Mg1 Ca1 64.72(4) 1_445 1_445 ?
Ca1 Mg1 Ca1 117.18(2) 1_545 1_445 ?
Ca1 Mg1 Ca1 62.82(2) 13_565 1_445 ?
Ca1 Mg1 Ca1 62.82(2) 13 1_445 ?
Ca1 Mg1 Ca1 117.18(2) . 1_445 ?
Ca1 Mg1 Ca1 180.0 13_665 1_445 ?
AL AL AL 60.0 2_655 3_665 ?
AL AL Mg1 120.62(5) 2_655 4_665 ?
AL AL Mg1 120.62(5) 3_665 4_665 ?
AL AL Mg1 120.62(5) 2_655 1_665 ?
AL AL Mg1 120.62(5) 3_665 1_665 ?
Mg1 AL Mg1 107.94(12) 4_665 1_665 ?
AL AL AL 180.0(2) 2_655 2_765 ?
AL AL AL 120.0 3_665 2_765 ?
Mg1 AL AL 59.38(5) 4_665 2_765 ?
Mg1 AL AL 59.38(5) 1_665 2_765 ?
AL AL AL 120.0 2_655 3_675 ?
AL AL AL 180.00(15) 3_665 3_675 ?
Mg1 AL AL 59.38(5) 4_665 3_675 ?
Mg1 AL AL 59.38(5) 1_665 3_675 ?
AL AL AL 60.0 2_765 3_675 ?
AL AL Ca1 64.67(5) 2_655 13_665 ?
AL AL Ca1 64.67(5) 3_665 13_665 ?
Mg1 AL Ca1 173.58(12) 4_665 13_665 ?
Mg1 AL Ca1 65.64(2) 1_665 13_665 ?
AL AL Ca1 115.33(5) 2_765 13_665 ?
AL AL Ca1 115.33(5) 3_675 13_665 ?
AL AL Ca1 64.67(5) 2_655 4_665 ?
AL AL Ca1 64.67(5) 3_665 4_665 ?
Mg1 AL Ca1 65.64(2) 4_665 4_665 ?
Mg1 AL Ca1 173.58(12) 1_665 4_665 ?
AL AL Ca1 115.33(5) 2_765 4_665 ?
AL AL Ca1 115.33(5) 3_675 4_665 ?
Ca1 AL Ca1 120.79(12) 13_665 4_665 ?
AL AL Ca1 115.68(6) 2_655 16_656 ?
AL AL Ca1 65.03(6) 3_665 16_656 ?
Mg1 AL Ca1 65.00(3) 4_665 16_656 ?
Mg1 AL Ca1 114.52(7) 1_665 16_656 ?
AL AL Ca1 64.32(6) 2_765 16_656 ?
AL AL Ca1 114.97(6) 3_675 16_656 ?
Ca1 AL Ca1 116.96(6) 13_665 16_656 ?
Ca1 AL Ca1 63.44(3) 4_665 16_656 ?
AL AL Ca1 115.68(6) 2_655 1_655 ?
AL AL Ca1 65.03(6) 3_665 1_655 ?
Mg1 AL Ca1 114.52(7) 4_665 1_655 ?
Mg1 AL Ca1 65.00(3) 1_665 1_655 ?
AL AL Ca1 64.32(6) 2_765 1_655 ?
AL AL Ca1 114.97(6) 3_675 1_655 ?
Ca1 AL Ca1 63.44(3) 13_665 1_655 ?
Ca1 AL Ca1 116.96(6) 4_665 1_655 ?
Ca1 AL Ca1 62.37(6) 16_656 1_655 ?
AL AL Ca1 65.03(6) 2_655 . ?
AL AL Ca1 115.68(6) 3_665 . ?
Mg1 AL Ca1 114.52(7) 4_665 . ?
Mg1 AL Ca1 65.00(3) 1_665 . ?
AL AL Ca1 114.97(6) 2_765 . ?
AL AL Ca1 64.32(6) 3_675 . ?
Ca1 AL Ca1 63.44(3) 13_665 . ?
Ca1 AL Ca1 116.96(6) 4_665 . ?
Ca1 AL Ca1 179.26(13) 16_656 . ?
Ca1 AL Ca1 117.62(6) 1_655 . ?
AL AL Ca1 65.03(6) 2_655 16_556 ?
AL AL Ca1 115.68(6) 3_665 16_556 ?
Mg1 AL Ca1 65.00(3) 4_665 16_556 ?
Mg1 AL Ca1 114.52(7) 1_665 16_556 ?
AL AL Ca1 114.97(6) 2_765 16_556 ?
AL AL Ca1 64.32(6) 3_675 16_556 ?
Ca1 AL Ca1 116.96(6) 13_665 16_556 ?
Ca1 AL Ca1 63.44(3) 4_665 16_556 ?
Ca1 AL Ca1 117.62(6) 16_656 16_556 ?
Ca1 AL Ca1 179.26(13) 1_655 16_556 ?
Ca1 AL Ca1 62.37(6) . 16_556 ?

loop_
_geom_bond_atom_site_label_1
_geom_bond_atom_site_label_2
_geom_bond_distance
_geom_bond_site_symmetry_2
_geom_bond_publ_flag
Ca1 AL 3.504(3) 13_665 ?
Ca1 AL 3.504(3) 15 ?
Ca1 AL 3.504(3) 14_565 ?
Ca1 AL 3.5510(12) 3_675 ?
Ca1 AL 3.5510(12) 2_665 ?
Ca1 AL 3.5510(12) 1_455 ?
Ca1 AL 3.5510(12) 3_565 ?
Ca1 AL 3.5510(12) . ?
Ca1 AL 3.5510(12) 2_655 ?
Ca1 Mg1 3.5593(5) 1_565 ?
Ca1 Mg1 3.5593(5) . ?
Ca1 Mg1 3.5593(5) 1_665 ?
Mg1 AL 3.020(2) 14_455 ?
Mg1 AL 3.020(2) 2_655 ?
Mg1 AL 3.020(2) 15_545 ?
Mg1 AL 3.020(2) 3_565 ?
Mg1 AL 3.020(2) 13_665 ?
Mg1 AL 3.020(2) 1_445 ?
Mg1 Ca1 3.5593(5) 1_545 ?
Mg1 Ca1 3.5593(5) 13_565 ?
Mg1 Ca1 3.5593(5) 13 ?
Mg1 Ca1 3.5593(5) 13_665 ?
Mg1 Ca1 3.5593(5) 1_445 ?
AL AL 2.998(7) 2_655 ?
AL AL 2.998(7) 3_665 ?
AL Mg1 3.020(2) 4_665 ?
AL Mg1 3.020(2) 1_665 ?
AL AL 3.077(7) 2_765 ?
AL AL 3.077(7) 3_675 ?
AL Ca1 3.504(3) 13_665 ?
AL Ca1 3.504(3) 4_665 ?
AL Ca1 3.5510(12) 16_656 ?
AL Ca1 3.5510(12) 1_655 ?
AL Ca1 3.5510(12) 16_556 ?
